data_7020192
loop_
_publ_author_name
'Jin, Juan'
'Jia, Ming-Jun'
'Li, Guang-Hua'
'Zeng, Guang'
'Yu, Jie-Hui'
'Xu, Ji-Qing'

_publ_section_title
;
 New metal complexes with di(mono)acylhydrazidate molecules.
;
_journal_issue 34
_journal_name_full 'Dalton transactions (Cambridge, England : 2003)'
_journal_page_first 10267
_journal_page_last 10275
_journal_paper_doi 10.1039/c2dt30941f
_journal_volume 41
_journal_year 2012
_chemical_formula_sum 'C60 H46 Cd2 N12 O10'
_chemical_formula_weight 1319.89
_chemical_name_systematic
;
?
;
_space_group_IT_number 15
_symmetry_cell_setting monoclinic
_symmetry_space_group_name_Hall '-C 2yc'
_symmetry_space_group_name_H-M 'C 1 2/c 1'
_atom_sites_solution_hydrogens geom
_atom_sites_solution_primary direct
_atom_sites_solution_secondary difmap
_audit_creation_method SHELXL-97
_cell_angle_alpha 90.00
_cell_angle_beta 94.961(3)
_cell_angle_gamma 90.00
_cell_formula_units_Z 4
_cell_length_a 24.9265(9)
_cell_length_b 10.4215(3)
_cell_length_c 20.2645(5)
_cell_measurement_reflns_used 6472
_cell_measurement_temperature 293(2)
_cell_measurement_theta_max 28.27
_cell_measurement_theta_min 1.64
_cell_volume 5244.4(3)
_computing_cell_refinement 'Bruker SMAR'
_computing_data_collection 'Bruker SMAR'
_computing_data_reduction 'Bruker SMAR'
_computing_structure_refinement 'SHELXL-97 (Sheldrick, 1997)'
_computing_structure_solution 'SHELXS-97 (Sheldrick, 1990)'
_diffrn_ambient_temperature 293(2)
_diffrn_detector_area_resol_mean 9.00cm
_diffrn_measured_fraction_theta_full 0.997
_diffrn_measured_fraction_theta_max 0.997
_diffrn_measurement_device_type 'CCD area detector'
_diffrn_measurement_method 'phi and omega scans'
_diffrn_radiation_monochromator graphite
_diffrn_radiation_source 'fine-focus sealed tube'
_diffrn_radiation_type MoK\a
_diffrn_radiation_wavelength 0.71073
_diffrn_reflns_av_R_equivalents 0.0389
_diffrn_reflns_av_sigmaI/netI 0.0331
_diffrn_reflns_limit_h_max 33
_diffrn_reflns_limit_h_min -32
_diffrn_reflns_limit_k_max 13
_diffrn_reflns_limit_k_min -10
_diffrn_reflns_limit_l_max 26
_diffrn_reflns_limit_l_min -25
_diffrn_reflns_number 18530
_diffrn_reflns_theta_full 28.27
_diffrn_reflns_theta_max 28.27
_diffrn_reflns_theta_min 1.64
_diffrn_standards_decay_% none
_diffrn_standards_interval_count none
_diffrn_standards_interval_time none
_diffrn_standards_number none
_exptl_absorpt_coefficient_mu 0.888
_exptl_absorpt_correction_T_max 0.915
_exptl_absorpt_correction_T_min 0.915
_exptl_absorpt_correction_type empirical
_exptl_absorpt_process_details SADABS
_exptl_crystal_colour yellow
_exptl_crystal_density_diffrn 1.672
_exptl_crystal_density_method 'not measured'
_exptl_crystal_description block
_exptl_crystal_F_000 2664
_exptl_crystal_size_max 0.12
_exptl_crystal_size_mid 0.11
_exptl_crystal_size_min 0.11
_refine_diff_density_max 0.872
_refine_diff_density_min -0.369
_refine_diff_density_rms 0.081
_refine_ls_extinction_method none
_refine_ls_goodness_of_fit_ref 1.067
_refine_ls_hydrogen_treatment constr
_refine_ls_matrix_type full
_refine_ls_number_parameters 379
_refine_ls_number_reflns 6472
_refine_ls_number_restraints 0
_refine_ls_restrained_S_all 1.067
_refine_ls_R_factor_all 0.0558
_refine_ls_R_factor_gt 0.0369
_refine_ls_shift/su_max 0.002
_refine_ls_shift/su_mean 0.000
_refine_ls_structure_factor_coef Fsqd
_refine_ls_weighting_details 'calc w=1/[\s^2^(Fo^2^)+(0.0497P)^2^+8.0630P] where P=(Fo^2^+2Fc^2^)/3'
_refine_ls_weighting_scheme calc
_refine_ls_wR_factor_gt 0.0936
_refine_ls_wR_factor_ref 0.1081
_reflns_number_gt 4920
_reflns_number_total 6472
_reflns_threshold_expression >2sigma(I)
_cod_data_source_file c2dt30941f.txt
_cod_data_source_block 4
_cod_depositor_comments
;
The following automatic conversions were performed:

'_symmetry_cell_setting' value 'Monoclinic' changed to 'monoclinic'
according to /home/saulius/struct/CIF-dictionaries/cif_core.dic
dictionary named 'cif_core.dic' version 2.4.2 from 2011-04-26.

Automatic conversion script
Id: cif_fix_values 1891 2012-01-12 08:04:46Z andrius 
;
_cod_original_sg_symbol_H-M C2/c
_cod_database_code 7020192

loop_
_symmetry_equiv_pos_as_xyz
'x, y, z'
'-x, y, -z+1/2'
'x+1/2, y+1/2, z'
'-x+1/2, y+1/2, -z+1/2'
'-x, -y, -z'
'x, -y, z-1/2'
'-x+1/2, -y+1/2, -z'
'x+1/2, -y+1/2, z-1/2'

loop_
_atom_site_label
_atom_site_type_symbol
_atom_site_fract_x
_atom_site_fract_y
_atom_site_fract_z
_atom_site_U_iso_or_equiv
_atom_site_adp_type
_atom_site_occupancy
_atom_site_symmetry_multiplicity
_atom_site_calc_flag
_atom_site_refinement_flags
Cd1 Cd 0.045904(9) 0.35041(2) -0.446562(11) 0.04088(9) Uani 1 1 d .
O1 O 0.22969(11) 0.5511(3) -0.52575(14) 0.0752(8) Uani 1 1 d .
O2 O 0.01699(8) 0.4920(2) -0.57724(11) 0.0451(5) Uani 1 1 d .
O3 O 0.15591(13) 0.3351(3) -0.38634(14) 0.0712(8) Uani 1 1 d .
O4 O 0.07148(14) 0.6746(3) -0.22772(17) 0.0845(10) Uani 1 1 d .
OW1 O 0.2929(3) 0.6732(7) -0.0148(4) 0.092(2) Uani 0.50 1 d P
N1 N 0.09486(10) 0.4448(3) -0.51968(12) 0.0429(6) Uani 1 1 d .
N2 N 0.14963(11) 0.4649(3) -0.50883(14) 0.0497(7) Uani 1 1 d .
H2A H 0.1663 0.4200 -0.4779 0.060 Uiso 1 1 calc R
N3 N 0.06681(12) 0.5355(3) -0.31156(14) 0.0549(7) Uani 1 1 d .
H3A H 0.0331 0.5534 -0.3180 0.066 Uiso 1 1 calc R
N4 N 0.08663(12) 0.4468(3) -0.35403(14) 0.0529(7) Uani 1 1 d .
N5 N -0.02828(11) 0.2345(2) -0.49349(12) 0.0410(6) Uani 1 1 d .
N6 N 0.04669(12) 0.1454(2) -0.39787(13) 0.0447(6) Uani 1 1 d .
C1 C 0.14495(18) 0.7800(4) -0.68053(19) 0.0662(11) Uani 1 1 d .
H1A H 0.1608 0.8432 -0.7048 0.079 Uiso 1 1 calc R
C2 C 0.09133(17) 0.7523(4) -0.69607(18) 0.0626(10) Uani 1 1 d .
H2B H 0.0720 0.7955 -0.7306 0.075 Uiso 1 1 calc R
C3 C 0.06638(15) 0.6611(3) -0.66071(17) 0.0505(8) Uani 1 1 d .
H3B H 0.0301 0.6422 -0.6708 0.061 Uiso 1 1 calc R
C4 C 0.09632(12) 0.5968(3) -0.60911(14) 0.0400(6) Uani 1 1 d .
C5 C 0.15099(14) 0.6223(3) -0.59410(16) 0.0454(7) Uani 1 1 d .
C6 C 0.17636(16) 0.7183(4) -0.63058(18) 0.0575(9) Uani 1 1 d .
C7 C 0.06814(12) 0.5069(3) -0.56810(14) 0.0389(6) Uani 1 1 d .
C8 C 0.18022(13) 0.5468(4) -0.54114(16) 0.0504(8) Uani 1 1 d .
C9 C 0.23486(19) 0.7569(5) -0.6162(2) 0.0842(15) Uani 1 1 d .
H9A H 0.2436 0.8228 -0.6466 0.126 Uiso 1 1 calc R
H9B H 0.2575 0.6837 -0.6212 0.126 Uiso 1 1 calc R
H9C H 0.2405 0.7887 -0.5716 0.126 Uiso 1 1 calc R
C10 C 0.22797(17) 0.4324(4) -0.2850(2) 0.0701(11) Uani 1 1 d .
H10A H 0.2411 0.3734 -0.3141 0.084 Uiso 1 1 calc R
C11 C 0.26051(17) 0.4818(5) -0.2348(3) 0.0779(13) Uani 1 1 d .
H11A H 0.2961 0.4547 -0.2280 0.093 Uiso 1 1 calc R
C12 C 0.24118(15) 0.5716(4) -0.1939(2) 0.0622(10) Uani 1 1 d .
H12A H 0.2650 0.6059 -0.1607 0.075 Uiso 1 1 calc R
C13 C 0.18858(16) 0.6151(4) -0.19844(19) 0.0592(9) Uani 1 1 d .
C14 C 0.15266(15) 0.5610(3) -0.25061(17) 0.0532(9) Uani 1 1 d .
C15 C 0.17322(14) 0.4723(3) -0.29275(17) 0.0524(8) Uani 1 1 d .
C16 C 0.13815(16) 0.4158(3) -0.34629(17) 0.0542(8) Uani 1 1 d .
C17 C 0.09515(17) 0.5973(3) -0.26056(18) 0.0561(9) Uani 1 1 d .
C18 C 0.17052(18) 0.7113(5) -0.1523(2) 0.0721(11) Uani 1 1 d .
H18A H 0.2002 0.7354 -0.1213 0.108 Uiso 1 1 calc R
H18B H 0.1422 0.6758 -0.1287 0.108 Uiso 1 1 calc R
H18C H 0.1574 0.7856 -0.1766 0.108 Uiso 1 1 calc R
C19 C -0.06469(14) 0.2774(3) -0.53975(15) 0.0469(7) Uani 1 1 d .
H19A H -0.0566 0.3502 -0.5635 0.056 Uiso 1 1 calc R
C20 C -0.11449(15) 0.2186(4) -0.55448(17) 0.0552(8) Uani 1 1 d .
H20A H -0.1394 0.2528 -0.5865 0.066 Uiso 1 1 calc R
C21 C -0.12594(16) 0.1096(4) -0.5210(2) 0.0603(9) Uani 1 1 d .
H21A H -0.1592 0.0698 -0.5297 0.072 Uiso 1 1 calc R
C22 C -0.08780(15) 0.0575(3) -0.47344(17) 0.0523(8) Uani 1 1 d .
C23 C -0.09575(17) -0.0593(4) -0.4379(2) 0.0685(11) Uani 1 1 d .
H23A H -0.1278 -0.1046 -0.4465 0.082 Uiso 1 1 calc R
C24 C -0.05826(18) -0.1043(4) -0.3929(2) 0.0697(11) Uani 1 1 d .
H24A H -0.0644 -0.1810 -0.3714 0.084 Uiso 1 1 calc R
C25 C -0.00917(16) -0.0378(3) -0.37704(18) 0.0527(8) Uani 1 1 d .
C26 C 0.03110(17) -0.0808(3) -0.32926(19) 0.0594(9) Uani 1 1 d .
H26A H 0.0260 -0.1557 -0.3057 0.071 Uiso 1 1 calc R
C27 C 0.07717(18) -0.0132(4) -0.31767(19) 0.0619(10) Uani 1 1 d .
H27A H 0.1040 -0.0417 -0.2864 0.074 Uiso 1 1 calc R
C28 C 0.08417(16) 0.0995(3) -0.35281(17) 0.0535(8) Uani 1 1 d .
H28A H 0.1162 0.1447 -0.3446 0.064 Uiso 1 1 calc R
C29 C -0.03916(14) 0.1250(3) -0.46040(15) 0.0425(7) Uani 1 1 d .
C30 C 0.00086(14) 0.0774(3) -0.41059(15) 0.0434(7) Uani 1 1 d .

loop_
_atom_site_aniso_label
_atom_site_aniso_U_11
_atom_site_aniso_U_22
_atom_site_aniso_U_33
_atom_site_aniso_U_23
_atom_site_aniso_U_13
_atom_site_aniso_U_12
Cd1 0.04534(14) 0.03652(13) 0.04129(13) 0.00254(9) 0.00663(9) -0.00304(9)
O1 0.0482(14) 0.102(2) 0.0735(18) 0.0082(17) -0.0040(13) -0.0186(15)
O2 0.0430(11) 0.0440(12) 0.0495(12) 0.0007(10) 0.0104(9) -0.0004(9)
O3 0.091(2) 0.0673(18) 0.0564(16) 0.0042(14) 0.0101(15) 0.0051(15)
O4 0.092(2) 0.079(2) 0.079(2) -0.0179(17) -0.0183(17) 0.0280(18)
OW1 0.086(4) 0.084(5) 0.099(5) -0.007(4) -0.037(4) -0.012(4)
N1 0.0437(13) 0.0451(14) 0.0411(13) 0.0039(11) 0.0102(11) -0.0019(11)
N2 0.0452(14) 0.0584(17) 0.0456(14) 0.0078(13) 0.0044(12) 0.0016(13)
N3 0.0598(17) 0.0507(17) 0.0513(16) 0.0038(13) -0.0122(14) -0.0010(14)
N4 0.0618(18) 0.0466(15) 0.0478(15) 0.0028(13) -0.0092(13) -0.0026(14)
N5 0.0543(15) 0.0333(12) 0.0363(12) -0.0005(10) 0.0092(11) -0.0049(11)
N6 0.0558(16) 0.0363(13) 0.0428(13) -0.0032(11) 0.0088(12) -0.0001(12)
C1 0.086(3) 0.060(2) 0.055(2) 0.0105(18) 0.022(2) -0.017(2)
C2 0.077(3) 0.061(2) 0.052(2) 0.0176(18) 0.0177(18) 0.005(2)
C3 0.0555(19) 0.0516(19) 0.0458(17) 0.0059(15) 0.0124(15) 0.0034(15)
C4 0.0470(16) 0.0376(14) 0.0371(14) -0.0001(12) 0.0139(12) -0.0009(13)
C5 0.0501(17) 0.0470(17) 0.0406(16) -0.0069(13) 0.0124(13) -0.0061(14)
C6 0.066(2) 0.059(2) 0.0496(19) -0.0056(17) 0.0190(17) -0.0203(18)
C7 0.0441(16) 0.0358(14) 0.0382(15) -0.0018(12) 0.0121(12) 0.0015(12)
C8 0.0470(18) 0.060(2) 0.0452(17) -0.0060(15) 0.0087(14) -0.0056(16)
C9 0.084(3) 0.096(4) 0.073(3) 0.004(3) 0.015(2) -0.049(3)
C10 0.066(2) 0.074(3) 0.070(3) 0.012(2) 0.005(2) -0.001(2)
C11 0.053(2) 0.090(3) 0.090(3) 0.011(3) 0.006(2) 0.003(2)
C12 0.0456(19) 0.073(3) 0.066(2) 0.007(2) -0.0078(17) -0.0059(18)
C13 0.067(2) 0.056(2) 0.055(2) 0.0054(17) 0.0044(18) -0.0070(18)
C14 0.059(2) 0.0497(19) 0.0478(17) 0.0190(15) -0.0129(15) -0.0130(16)
C15 0.0544(19) 0.052(2) 0.0500(18) 0.0150(16) 0.0002(15) -0.0069(16)
C16 0.066(2) 0.0502(19) 0.0454(18) 0.0159(16) -0.0018(16) -0.0078(17)
C17 0.080(3) 0.0384(17) 0.0481(18) 0.0027(15) -0.0067(17) 0.0039(17)
C18 0.076(3) 0.078(3) 0.062(2) -0.001(2) 0.004(2) -0.003(2)
C19 0.061(2) 0.0409(17) 0.0397(16) -0.0041(13) 0.0079(14) -0.0041(15)
C20 0.060(2) 0.056(2) 0.0489(18) -0.0013(16) 0.0005(16) -0.0062(17)
C21 0.058(2) 0.057(2) 0.065(2) -0.0041(18) 0.0069(18) -0.0157(18)
C22 0.060(2) 0.0452(18) 0.0529(19) -0.0018(15) 0.0130(16) -0.0097(16)
C23 0.068(2) 0.054(2) 0.085(3) 0.012(2) 0.013(2) -0.0222(19)
C24 0.082(3) 0.0450(19) 0.084(3) 0.018(2) 0.017(2) -0.009(2)
C25 0.072(2) 0.0343(16) 0.0545(19) 0.0034(14) 0.0183(17) 0.0019(15)
C26 0.081(3) 0.0410(18) 0.058(2) 0.0092(16) 0.0144(19) 0.0122(18)
C27 0.083(3) 0.0461(19) 0.055(2) 0.0043(16) 0.0004(19) 0.0168(19)
C28 0.064(2) 0.0451(17) 0.0507(18) -0.0022(15) 0.0028(16) 0.0071(16)
C29 0.0558(18) 0.0337(15) 0.0399(15) -0.0045(12) 0.0145(13) -0.0034(13)
C30 0.0573(18) 0.0348(15) 0.0398(15) -0.0028(12) 0.0142(14) 0.0043(13)

loop_
_atom_type_symbol
_atom_type_description
_atom_type_scat_dispersion_real
_atom_type_scat_dispersion_imag
_atom_type_scat_source
C C 0.0033 0.0016 'International Tables Vol C Tables 4.2.6.8 and 6.1.1.4'
H H 0.0000 0.0000 'International Tables Vol C Tables 4.2.6.8 and 6.1.1.4'
N N 0.0061 0.0033 'International Tables Vol C Tables 4.2.6.8 and 6.1.1.4'
O O 0.0106 0.0060 'International Tables Vol C Tables 4.2.6.8 and 6.1.1.4'
Cd Cd -0.8075 1.2024 'International Tables Vol C Tables 4.2.6.8 and 6.1.1.4'

loop_
_geom_angle_atom_site_label_1
_geom_angle_atom_site_label_2
_geom_angle_atom_site_label_3
_geom_angle
_geom_angle_site_symmetry_1
_geom_angle_site_symmetry_3
N1 Cd1 N4 96.98(10) . .
N1 Cd1 N5 114.61(9) . .
N4 Cd1 N5 147.05(10) . .
N1 Cd1 O2 103.99(9) . 5_564
N4 Cd1 O2 77.36(9) . 5_564
N5 Cd1 O2 85.77(8) . 5_564
N1 Cd1 N6 133.99(10) . .
N4 Cd1 N6 93.91(10) . .
N5 Cd1 N6 71.31(9) . .
O2 Cd1 N6 122.02(8) 5_564 .
C7 O2 Cd1 124.00(19) . 5_564
C7 N1 N2 118.5(3) . .
C7 N1 Cd1 116.4(2) . .
N2 N1 Cd1 123.52(19) . .
C8 N2 N1 127.6(3) . .
C17 N3 N4 126.8(3) . .
C16 N4 N3 119.1(3) . .
C16 N4 Cd1 110.4(2) . .
N3 N4 Cd1 130.3(2) . .
C19 N5 C29 118.5(3) . .
C19 N5 Cd1 125.6(2) . .
C29 N5 Cd1 114.6(2) . .
C28 N6 C30 118.2(3) . .
C28 N6 Cd1 126.2(2) . .
C30 N6 Cd1 114.8(2) . .
C2 C1 C6 123.1(3) . .
C3 C2 C1 120.1(4) . .
C2 C3 C4 119.0(3) . .
C5 C4 C3 121.2(3) . .
C5 C4 C7 120.2(3) . .
C3 C4 C7 118.5(3) . .
C4 C5 C6 119.3(3) . .
C4 C5 C8 118.0(3) . .
C6 C5 C8 122.7(3) . .
C1 C6 C5 117.2(3) . .
C1 C6 C9 119.4(4) . .
C5 C6 C9 123.3(4) . .
O2 C7 N1 118.9(3) . .
O2 C7 C4 120.9(3) . .
N1 C7 C4 120.1(3) . .
O1 C8 N2 119.3(3) . .
O1 C8 C5 125.4(3) . .
N2 C8 C5 115.3(3) . .
C11 C10 C15 118.7(4) . .
C10 C11 C12 120.0(4) . .
C11 C12 C13 124.5(4) . .
C12 C13 C14 116.5(4) . .
C12 C13 C18 121.5(4) . .
C14 C13 C18 122.0(4) . .
C15 C14 C13 118.3(3) . .
C15 C14 C17 119.5(3) . .
C13 C14 C17 122.2(4) . .
C14 C15 C10 122.0(4) . .
C14 C15 C16 119.9(3) . .
C10 C15 C16 118.2(4) . .
O3 C16 N4 118.3(3) . .
O3 C16 C15 121.4(4) . .
N4 C16 C15 120.3(4) . .
O4 C17 N3 118.6(4) . .
O4 C17 C14 126.8(3) . .
N3 C17 C14 114.5(3) . .
N5 C19 C20 123.1(3) . .
C21 C20 C19 118.7(3) . .
C20 C21 C22 120.3(3) . .
C21 C22 C29 117.2(3) . .
C21 C22 C23 123.9(3) . .
C29 C22 C23 118.9(3) . .
C24 C23 C22 121.4(4) . .
C23 C24 C25 121.6(4) . .
C26 C25 C30 117.2(3) . .
C26 C25 C24 123.4(3) . .
C30 C25 C24 119.4(4) . .
C27 C26 C25 119.9(3) . .
C26 C27 C28 119.6(4) . .
N6 C28 C27 122.7(4) . .
N5 C29 C22 122.1(3) . .
N5 C29 C30 118.5(3) . .
C22 C29 C30 119.5(3) . .
N6 C30 C25 122.4(3) . .
N6 C30 C29 118.4(3) . .
C25 C30 C29 119.2(3) . .

loop_
_geom_bond_atom_site_label_1
_geom_bond_atom_site_label_2
_geom_bond_distance
_geom_bond_site_symmetry_2
Cd1 N1 2.228(2) .
Cd1 N4 2.286(3) .
Cd1 N5 2.341(3) .
Cd1 O2 2.349(2) 5_564
Cd1 N6 2.353(3) .
O1 C8 1.246(4) .
O2 C7 1.282(4) .
O2 Cd1 2.349(2) 5_564
O3 C16 1.275(5) .
O4 C17 1.228(5) .
N1 C7 1.308(4) .
N1 N2 1.380(4) .
N2 C8 1.351(4) .
N3 C17 1.362(4) .
N3 N4 1.382(4) .
N4 C16 1.320(5) .
N5 C19 1.325(4) .
N5 C29 1.363(4) .
N6 C28 1.337(4) .
N6 C30 1.350(4) .
C1 C2 1.377(6) .
C1 C6 1.383(6) .
C2 C3 1.371(5) .
C3 C4 1.402(5) .
C4 C5 1.396(4) .
C4 C7 1.471(4) .
C5 C6 1.424(5) .
C5 C8 1.472(5) .
C6 C9 1.516(6) .
C10 C11 1.348(6) .
C10 C15 1.422(5) .
C11 C12 1.366(6) .
C12 C13 1.383(5) .
C13 C14 1.440(5) .
C13 C18 1.468(6) .
C14 C15 1.387(5) .
C14 C17 1.479(5) .
C15 C16 1.457(5) .
C19 C20 1.394(5) .
C20 C21 1.366(5) .
C21 C22 1.403(5) .
C22 C29 1.407(5) .
C22 C23 1.437(5) .
C23 C24 1.333(6) .
C24 C25 1.419(6) .
C25 C26 1.406(5) .
C25 C30 1.413(4) .
C26 C27 1.350(6) .
C27 C28 1.392(5) .
C29 C30 1.444(5) .
